data_7104260
loop_
_publ_author_name
'Sampath, Magesh'
'Loh, Teck-Peng'

_publ_section_title
;
 Silicon as a directing group in the phosphine-catalyzed
 [2+3]-cycloaddition of aryl allenones with electron-deficient olefins.
;
_journal_issue 12
_journal_name_full 'Chemical communications (Cambridge, England)'
_journal_page_first 1568
_journal_page_last 1570
_journal_paper_doi 10.1039/b819959k
_journal_volume 34
_journal_year 2009
_chemical_formula_moiety 'C25 H20 O2'
_chemical_formula_sum 'C25 H20 O2'
_chemical_formula_weight 352.41
_chemical_name_systematic
;
?
;
_space_group_IT_number 2
_symmetry_cell_setting triclinic
_symmetry_space_group_name_Hall '-P 1'
_symmetry_space_group_name_H-M 'P -1'
_atom_sites_solution_hydrogens geom
_atom_sites_solution_primary direct
_atom_sites_solution_secondary difmap
_audit_creation_method SHELXL-97
_cell_angle_alpha 88.582(2)
_cell_angle_beta 80.373(2)
_cell_angle_gamma 80.914(2)
_cell_formula_units_Z 4
_cell_length_a 10.0894(3)
_cell_length_b 12.8635(4)
_cell_length_c 14.4821(4)
_cell_measurement_reflns_used 7428
_cell_measurement_temperature 173(2)
_cell_measurement_theta_max 0.00
_cell_measurement_theta_min 0.00
_cell_volume 1829.84(9)
_computing_cell_refinement 'Bruker SMART'
_computing_data_collection 'Bruker SMART'
_computing_data_reduction 'Bruker SAINT'
_computing_molecular_graphics 'Bruker SHELXTL'
_computing_publication_material 'Bruker SHELXTL'
_computing_structure_refinement 'SHELXL-97 (Sheldrick, 1997)'
_computing_structure_solution 'SHELXS-97 (Sheldrick, 1990)'
_diffrn_ambient_temperature 173(2)
_diffrn_measured_fraction_theta_full 0.996
_diffrn_measured_fraction_theta_max 0.996
_diffrn_measurement_device_type 'CCD area detector'
_diffrn_measurement_method 'phi and omega scans'
_diffrn_radiation_monochromator graphite
_diffrn_radiation_source 'fine-focus sealed tube'
_diffrn_radiation_type MoK\a
_diffrn_radiation_wavelength 0.71073
_diffrn_reflns_av_R_equivalents 0.0369
_diffrn_reflns_av_sigmaI/netI 0.0347
_diffrn_reflns_limit_h_max 12
_diffrn_reflns_limit_h_min -12
_diffrn_reflns_limit_k_max 15
_diffrn_reflns_limit_k_min -15
_diffrn_reflns_limit_l_max 17
_diffrn_reflns_limit_l_min -17
_diffrn_reflns_number 32993
_diffrn_reflns_theta_full 26.09
_diffrn_reflns_theta_max 26.09
_diffrn_reflns_theta_min 1.43
_exptl_absorpt_coefficient_mu 0.080
_exptl_absorpt_correction_T_max 0.9858
_exptl_absorpt_correction_T_min 0.9765
_exptl_absorpt_correction_type multi-scan
_exptl_absorpt_process_details sadabs
_exptl_crystal_colour colourless
_exptl_crystal_density_diffrn 1.279
_exptl_crystal_density_method 'not measured'
_exptl_crystal_description block
_exptl_crystal_F_000 744
_exptl_crystal_size_max 0.30
_exptl_crystal_size_mid 0.24
_exptl_crystal_size_min 0.18
_refine_diff_density_max 0.267
_refine_diff_density_min -0.303
_refine_diff_density_rms 0.085
_refine_ls_extinction_method none
_refine_ls_goodness_of_fit_ref 1.091
_refine_ls_hydrogen_treatment constr
_refine_ls_matrix_type full
_refine_ls_number_parameters 487
_refine_ls_number_reflns 7228
_refine_ls_number_restraints 0
_refine_ls_restrained_S_all 1.091
_refine_ls_R_factor_all 0.0681
_refine_ls_R_factor_gt 0.0410
_refine_ls_shift/su_max 0.001
_refine_ls_shift/su_mean 0.000
_refine_ls_structure_factor_coef Fsqd
_refine_ls_weighting_details 'calc w=1/[\s^2^(Fo^2^)+(0.0758P)^2^+0.2350P] where P=(Fo^2^+2Fc^2^)/3'
_refine_ls_weighting_scheme calc
_refine_ls_wR_factor_gt 0.1102
_refine_ls_wR_factor_ref 0.1439
_reflns_number_gt 5234
_reflns_number_total 7228
_reflns_threshold_expression >2sigma(I)
_cod_duplicate_entry 7104242
_cod_data_source_file b819959k.txt
_cod_data_source_block ltp117
_cod_depositor_comments
;
The following automatic conversions were performed:
'_symmetry_cell_setting' value 'Triclinic' changed to 'triclinic'
according to '/home/saulius/struct/CIF-dictionaries/cif_core.dic'
dictionary named 'cif_core.dic' version 2.4.1 from 2010-06-29.

Automatic conversion script
Id: cif_fix_enum 1527 2010-12-29 10:47:43Z saulius 
;
_cod_original_sg_symbol_H-M P-1
_cod_database_code 7104260

loop_
_symmetry_equiv_pos_as_xyz
'x, y, z'
'-x, -y, -z'

loop_
_atom_site_label
_atom_site_type_symbol
_atom_site_fract_x
_atom_site_fract_y
_atom_site_fract_z
_atom_site_U_iso_or_equiv
_atom_site_adp_type
_atom_site_occupancy
_atom_site_symmetry_multiplicity
_atom_site_calc_flag
_atom_site_refinement_flags
_atom_site_disorder_assembly
_atom_site_disorder_group
C1 C 0.73665(18) 0.24612(14) 0.16887(13) 0.0345(4) Uani 1 1 d . . .
H1 H 0.7856 0.2835 0.2038 0.041 Uiso 1 1 calc R . .
C2 C 0.7598(2) 0.13729(15) 0.16800(15) 0.0445(5) Uani 1 1 d . . .
H2 H 0.8255 0.1002 0.2018 0.053 Uiso 1 1 calc R . .
C3 C 0.6884(3) 0.08267(16) 0.11859(16) 0.0534(6) Uani 1 1 d . . .
H3 H 0.7055 0.0079 0.1176 0.064 Uiso 1 1 calc R . .
C4 C 0.5915(3) 0.13630(17) 0.07014(16) 0.0586(6) Uani 1 1 d . . .
H4 H 0.5408 0.0985 0.0369 0.070 Uiso 1 1 calc R . .
C5 C 0.5689(2) 0.24468(15) 0.07031(14) 0.0443(5) Uani 1 1 d . . .
H5 H 0.5025 0.2813 0.0369 0.053 Uiso 1 1 calc R . .
C6 C 0.64181(17) 0.30106(13) 0.11869(12) 0.0276(4) Uani 1 1 d . . .
C7 C 0.60676(16) 0.41816(13) 0.11955(12) 0.0282(4) Uani 1 1 d . . .
C8 C 0.70972(16) 0.48603(13) 0.12568(12) 0.0268(4) Uani 1 1 d . . .
C9 C 0.84481(17) 0.46070(14) 0.11628(12) 0.0316(4) Uani 1 1 d . . .
H9 H 0.8921 0.3912 0.1043 0.038 Uiso 1 1 calc R . .
C10 C 0.91325(18) 0.55309(14) 0.12661(14) 0.0354(4) Uani 1 1 d . . .
H10A H 0.9897 0.5560 0.0745 0.043 Uiso 1 1 calc R . .
H10B H 0.9485 0.5499 0.1866 0.043 Uiso 1 1 calc R . .
C11 C 0.79998(16) 0.65037(13) 0.12448(12) 0.0285(4) Uani 1 1 d . . .
H11 H 0.7987 0.6972 0.1788 0.034 Uiso 1 1 calc R . .
C12 C 0.66362(16) 0.60295(13) 0.13836(12) 0.0257(4) Uani 1 1 d . . .
H12 H 0.6101 0.6300 0.0882 0.031 Uiso 1 1 calc R . .
C13 C 0.57816(17) 0.63121(13) 0.23373(12) 0.0274(4) Uani 1 1 d . . .
C14 C 0.48990(16) 0.73684(13) 0.24532(12) 0.0253(4) Uani 1 1 d . . .
C15 C 0.39819(16) 0.75764(13) 0.32825(12) 0.0269(4) Uani 1 1 d . . .
H15 H 0.3967 0.7072 0.3773 0.032 Uiso 1 1 calc R . .
C16 C 0.30907(16) 0.85170(13) 0.33932(12) 0.0296(4) Uani 1 1 d . . .
H16 H 0.2461 0.8654 0.3959 0.035 Uiso 1 1 calc R . .
C17 C 0.31109(17) 0.92561(13) 0.26886(13) 0.0317(4) Uani 1 1 d . . .
H17 H 0.2489 0.9896 0.2766 0.038 Uiso 1 1 calc R . .
C18 C 0.40333(18) 0.90670(14) 0.18701(13) 0.0342(4) Uani 1 1 d . . .
H18 H 0.4058 0.9583 0.1389 0.041 Uiso 1 1 calc R . .
C19 C 0.49246(17) 0.81244(13) 0.17489(12) 0.0311(4) Uani 1 1 d . . .
H19 H 0.5555 0.7994 0.1183 0.037 Uiso 1 1 calc R . .
C20 C 0.82211(16) 0.71276(13) 0.03515(12) 0.0280(4) Uani 1 1 d . . .
C21 C 0.86955(19) 0.80832(14) 0.03462(14) 0.0375(4) Uani 1 1 d . . .
H21 H 0.8868 0.8349 0.0913 0.045 Uiso 1 1 calc R . .
C22 C 0.8922(2) 0.86587(16) -0.04733(16) 0.0480(5) Uani 1 1 d . . .
H22 H 0.9248 0.9311 -0.0462 0.058 Uiso 1 1 calc R . .
C23 C 0.8678(2) 0.82884(17) -0.12966(15) 0.0470(5) Uani 1 1 d . . .
H23 H 0.8829 0.8684 -0.1857 0.056 Uiso 1 1 calc R . .
C24 C 0.82089(19) 0.73364(17) -0.13097(14) 0.0418(5) Uani 1 1 d . . .
H24 H 0.8042 0.7077 -0.1881 0.050 Uiso 1 1 calc R . .
C25 C 0.79814(17) 0.67593(15) -0.04950(13) 0.0341(4) Uani 1 1 d . . .
H25 H 0.7659 0.6106 -0.0512 0.041 Uiso 1 1 calc R . .
C26 C 0.75758(17) 1.25556(14) 0.42964(12) 0.0325(4) Uani 1 1 d . . .
H26 H 0.6820 1.2215 0.4535 0.039 Uiso 1 1 calc R . .
C27 C 0.7405(2) 1.36397(15) 0.42396(15) 0.0418(5) Uani 1 1 d . . .
H27 H 0.6533 1.4040 0.4441 0.050 Uiso 1 1 calc R . .
C28 C 0.8488(2) 1.41464(15) 0.38942(15) 0.0458(5) Uani 1 1 d . . .
H28 H 0.8359 1.4892 0.3845 0.055 Uiso 1 1 calc R . .
C29 C 0.9760(2) 1.35696(15) 0.36197(15) 0.0448(5) Uani 1 1 d . . .
H29 H 1.0511 1.3918 0.3389 0.054 Uiso 1 1 calc R . .
C30 C 0.99437(18) 1.24894(14) 0.36799(13) 0.0332(4) Uani 1 1 d . . .
H30 H 1.0827 1.2099 0.3497 0.040 Uiso 1 1 calc R . .
C31 C 0.88536(16) 1.19554(13) 0.40051(11) 0.0251(4) Uani 1 1 d . . .
C32 C 0.91733(16) 1.07772(13) 0.40038(11) 0.0241(4) Uani 1 1 d . . .
C33 C 0.81449(16) 1.00841(13) 0.39695(11) 0.0246(4) Uani 1 1 d . . .
C34 C 0.86265(16) 0.89095(12) 0.39192(11) 0.0248(4) Uani 1 1 d . . .
H34 H 0.9115 0.8667 0.4451 0.030 Uiso 1 1 calc R . .
C35 C 0.95296(16) 0.86116(13) 0.29789(12) 0.0268(4) Uani 1 1 d . . .
C36 C 1.04269(16) 0.75671(13) 0.28667(12) 0.0262(4) Uani 1 1 d . . .
C37 C 1.04799(17) 0.68425(13) 0.35959(13) 0.0307(4) Uani 1 1 d . . .
H37 H 0.9912 0.6995 0.4184 0.037 Uiso 1 1 calc R . .
C38 C 1.13659(18) 0.58966(14) 0.34599(14) 0.0353(4) Uani 1 1 d . . .
H38 H 1.1406 0.5403 0.3957 0.042 Uiso 1 1 calc R . .
C39 C 1.21882(17) 0.56701(14) 0.26052(14) 0.0362(4) Uani 1 1 d . . .
H39 H 1.2790 0.5021 0.2517 0.043 Uiso 1 1 calc R . .
C40 C 1.21412(17) 0.63821(14) 0.18768(14) 0.0352(4) Uani 1 1 d . . .
H40 H 1.2709 0.6222 0.1289 0.042 Uiso 1 1 calc R . .
C41 C 1.12654(16) 0.73282(14) 0.20051(13) 0.0304(4) Uani 1 1 d . . .
H41 H 1.1234 0.7818 0.1505 0.036 Uiso 1 1 calc R . .
C42 C 0.72801(16) 0.84211(13) 0.39848(12) 0.0279(4) Uani 1 1 d . . .
H42 H 0.7411 0.7871 0.3488 0.033 Uiso 1 1 calc R . .
C43 C 0.68564(15) 0.79346(13) 0.49243(12) 0.0270(4) Uani 1 1 d . . .
C44 C 0.65764(17) 0.69066(14) 0.49831(14) 0.0340(4) Uani 1 1 d . . .
H44 H 0.6663 0.6509 0.4426 0.041 Uiso 1 1 calc R . .
C45 C 0.61733(19) 0.64556(15) 0.58411(15) 0.0412(5) Uani 1 1 d . . .
H45 H 0.6006 0.5748 0.5869 0.049 Uiso 1 1 calc R . .
C46 C 0.60136(18) 0.70282(16) 0.66548(15) 0.0415(5) Uani 1 1 d . . .
H46 H 0.5724 0.6721 0.7242 0.050 Uiso 1 1 calc R . .
C47 C 0.62767(17) 0.80532(15) 0.66117(13) 0.0363(4) Uani 1 1 d . . .
H47 H 0.6166 0.8452 0.7170 0.044 Uiso 1 1 calc R . .
C48 C 0.67013(17) 0.84978(14) 0.57536(13) 0.0319(4) Uani 1 1 d . . .
H48 H 0.6890 0.9199 0.5731 0.038 Uiso 1 1 calc R . .
C49 C 0.62152(18) 0.93611(14) 0.37548(13) 0.0337(4) Uani 1 1 d . . .
H49A H 0.6030 0.9300 0.3110 0.040 Uiso 1 1 calc R . .
H49B H 0.5350 0.9388 0.4199 0.040 Uiso 1 1 calc R . .
C50 C 0.68482(16) 1.03147(14) 0.38511(12) 0.0293(4) Uani 1 1 d . . .
H50 H 0.6378 1.1013 0.3830 0.035 Uiso 1 1 calc R . .
O1 O 0.48970(12) 0.45915(10) 0.11400(10) 0.0423(3) Uani 1 1 d . . .
O2 O 0.58211(14) 0.57018(10) 0.29904(9) 0.0432(3) Uani 1 1 d . . .
O3 O 1.03588(11) 1.03589(9) 0.39870(9) 0.0338(3) Uani 1 1 d . . .
O4 O 0.94735(14) 0.92041(10) 0.23139(9) 0.0441(4) Uani 1 1 d . . .

loop_
_atom_site_aniso_label
_atom_site_aniso_U_11
_atom_site_aniso_U_22
_atom_site_aniso_U_33
_atom_site_aniso_U_23
_atom_site_aniso_U_13
_atom_site_aniso_U_12
C1 0.0342(10) 0.0342(11) 0.0330(10) 0.0048(8) -0.0043(8) -0.0011(8)
C2 0.0442(11) 0.0364(12) 0.0445(12) 0.0123(10) 0.0020(9) 0.0071(9)
C3 0.0814(16) 0.0242(11) 0.0468(13) -0.0002(10) 0.0038(12) 0.0008(10)
C4 0.0948(18) 0.0361(12) 0.0513(14) -0.0030(11) -0.0220(13) -0.0188(12)
C5 0.0584(13) 0.0350(11) 0.0434(12) 0.0019(9) -0.0196(10) -0.0080(9)
C6 0.0286(9) 0.0280(9) 0.0239(9) -0.0002(7) -0.0004(7) -0.0016(7)
C7 0.0260(9) 0.0298(10) 0.0266(9) -0.0009(7) -0.0025(7) 0.0006(7)
C8 0.0274(9) 0.0259(9) 0.0254(9) -0.0019(7) -0.0036(7) 0.0004(7)
C9 0.0278(9) 0.0298(10) 0.0347(10) 0.0027(8) -0.0047(7) 0.0020(7)
C10 0.0277(9) 0.0394(11) 0.0401(11) 0.0050(9) -0.0092(8) -0.0049(8)
C11 0.0285(9) 0.0296(10) 0.0277(9) -0.0025(7) -0.0059(7) -0.0034(7)
C12 0.0261(8) 0.0249(9) 0.0257(9) -0.0014(7) -0.0046(7) -0.0019(7)
C13 0.0285(9) 0.0262(9) 0.0272(10) -0.0002(8) -0.0054(7) -0.0031(7)
C14 0.0241(8) 0.0243(9) 0.0280(9) -0.0031(7) -0.0049(7) -0.0039(7)
C15 0.0257(8) 0.0273(9) 0.0277(9) -0.0019(7) -0.0032(7) -0.0050(7)
C16 0.0243(9) 0.0313(10) 0.0322(10) -0.0073(8) -0.0014(7) -0.0040(7)
C17 0.0270(9) 0.0261(9) 0.0408(11) -0.0063(8) -0.0059(8) 0.0008(7)
C18 0.0395(10) 0.0241(9) 0.0373(11) 0.0025(8) -0.0057(8) -0.0010(7)
C19 0.0329(9) 0.0285(10) 0.0292(10) -0.0008(8) 0.0002(7) -0.0024(7)
C20 0.0218(8) 0.0282(9) 0.0322(10) -0.0016(7) -0.0026(7) -0.0002(7)
C21 0.0397(10) 0.0331(11) 0.0398(11) -0.0027(9) -0.0047(8) -0.0072(8)
C22 0.0537(13) 0.0355(12) 0.0540(14) 0.0065(10) -0.0026(10) -0.0123(9)
C23 0.0461(12) 0.0502(13) 0.0416(13) 0.0139(10) -0.0036(9) -0.0044(10)
C24 0.0378(11) 0.0561(13) 0.0312(11) 0.0040(9) -0.0064(8) -0.0064(9)
C25 0.0316(9) 0.0380(11) 0.0331(11) -0.0017(8) -0.0059(8) -0.0055(8)
C26 0.0278(9) 0.0314(10) 0.0366(11) -0.0041(8) -0.0022(7) -0.0020(7)
C27 0.0384(11) 0.0310(11) 0.0525(13) -0.0077(9) -0.0053(9) 0.0042(8)
C28 0.0595(13) 0.0226(10) 0.0536(14) -0.0009(9) -0.0068(10) -0.0038(9)
C29 0.0464(12) 0.0322(11) 0.0546(13) -0.0018(10) 0.0033(9) -0.0145(9)
C30 0.0295(9) 0.0301(10) 0.0389(11) -0.0030(8) -0.0003(7) -0.0064(7)
C31 0.0257(8) 0.0267(9) 0.0229(9) -0.0018(7) -0.0049(6) -0.0033(7)
C32 0.0233(8) 0.0266(9) 0.0211(9) -0.0009(7) -0.0022(6) -0.0015(6)
C33 0.0256(8) 0.0245(9) 0.0230(9) -0.0015(7) -0.0042(6) -0.0011(7)
C34 0.0247(8) 0.0239(9) 0.0264(9) -0.0014(7) -0.0064(7) -0.0031(6)
C35 0.0295(9) 0.0239(9) 0.0278(10) -0.0024(8) -0.0079(7) -0.0025(7)
C36 0.0236(8) 0.0235(9) 0.0325(10) -0.0027(7) -0.0059(7) -0.0048(6)
C37 0.0299(9) 0.0267(9) 0.0355(10) -0.0003(8) -0.0046(7) -0.0055(7)
C38 0.0344(10) 0.0237(10) 0.0491(12) 0.0028(8) -0.0109(8) -0.0049(7)
C39 0.0283(9) 0.0248(10) 0.0552(13) -0.0059(9) -0.0090(8) 0.0003(7)
C40 0.0265(9) 0.0351(11) 0.0432(11) -0.0115(9) -0.0025(8) -0.0038(7)
C41 0.0280(9) 0.0299(10) 0.0335(10) -0.0034(8) -0.0050(7) -0.0045(7)
C42 0.0296(9) 0.0251(9) 0.0307(10) -0.0033(7) -0.0088(7) -0.0054(7)
C43 0.0198(8) 0.0265(9) 0.0343(10) 0.0001(8) -0.0060(7) -0.0010(6)
C44 0.0315(9) 0.0258(10) 0.0450(11) -0.0012(8) -0.0081(8) -0.0033(7)
C45 0.0357(10) 0.0296(10) 0.0584(14) 0.0104(10) -0.0077(9) -0.0068(8)
C46 0.0275(10) 0.0498(13) 0.0424(12) 0.0144(10) 0.0012(8) -0.0012(8)
C47 0.0292(9) 0.0434(12) 0.0328(11) -0.0007(9) -0.0019(8) 0.0021(8)
C48 0.0297(9) 0.0298(10) 0.0360(11) -0.0014(8) -0.0063(7) -0.0032(7)
C49 0.0311(9) 0.0350(10) 0.0391(11) 0.0041(8) -0.0157(8) -0.0079(7)
C50 0.0285(9) 0.0274(10) 0.0330(10) 0.0012(8) -0.0087(7) -0.0034(7)
O1 0.0254(7) 0.0334(7) 0.0666(10) -0.0007(7) -0.0087(6) 0.0015(5)
O2 0.0558(9) 0.0361(8) 0.0299(7) 0.0040(6) -0.0005(6) 0.0095(6)
O3 0.0230(6) 0.0295(7) 0.0472(8) 0.0011(6) -0.0048(5) -0.0003(5)
O4 0.0608(9) 0.0351(8) 0.0285(7) 0.0024(6) -0.0025(6) 0.0114(6)

loop_
_atom_type_symbol
_atom_type_description
_atom_type_scat_dispersion_real
_atom_type_scat_dispersion_imag
_atom_type_scat_source
C C 0.0033 0.0016 'International Tables Vol C Tables 4.2.6.8 and 6.1.1.4'
H H 0.0000 0.0000 'International Tables Vol C Tables 4.2.6.8 and 6.1.1.4'
O O 0.0106 0.0060 'International Tables Vol C Tables 4.2.6.8 and 6.1.1.4'

loop_
_geom_angle_atom_site_label_1
_geom_angle_atom_site_label_2
_geom_angle_atom_site_label_3
_geom_angle
_geom_angle_site_symmetry_1
_geom_angle_site_symmetry_3
_geom_angle_publ_flag
C2 C1 C6 120.21(18) . . ?
C3 C2 C1 120.26(19) . . ?
C2 C3 C4 120.14(19) . . ?
C5 C4 C3 119.7(2) . . ?
C4 C5 C6 120.84(19) . . ?
C5 C6 C1 118.81(16) . . ?
C5 C6 C7 117.70(15) . . ?
C1 C6 C7 123.34(16) . . ?
O1 C7 C8 119.14(15) . . ?
O1 C7 C6 119.38(15) . . ?
C8 C7 C6 121.48(14) . . ?
C9 C8 C7 129.34(16) . . ?
C9 C8 C12 112.03(15) . . ?
C7 C8 C12 118.51(14) . . ?
C8 C9 C10 112.72(15) . . ?
C9 C10 C11 104.65(13) . . ?
C20 C11 C10 112.33(14) . . ?
C20 C11 C12 112.93(13) . . ?
C10 C11 C12 104.57(13) . . ?
C8 C12 C13 112.81(14) . . ?
C8 C12 C11 104.04(13) . . ?
C13 C12 C11 111.62(13) . . ?
O2 C13 C14 120.90(15) . . ?
O2 C13 C12 120.93(15) . . ?
C14 C13 C12 118.17(14) . . ?
C15 C14 C19 119.20(15) . . ?
C15 C14 C13 118.32(15) . . ?
C19 C14 C13 122.42(15) . . ?
C16 C15 C14 120.07(16) . . ?
C17 C16 C15 120.39(16) . . ?
C16 C17 C18 120.05(16) . . ?
C17 C18 C19 120.04(17) . . ?
C18 C19 C14 120.23(16) . . ?
C21 C20 C25 117.91(17) . . ?
C21 C20 C11 120.56(16) . . ?
C25 C20 C11 121.53(15) . . ?
C20 C21 C22 121.18(18) . . ?
C23 C22 C21 120.19(19) . . ?
C22 C23 C24 119.69(19) . . ?
C23 C24 C25 120.37(19) . . ?
C24 C25 C20 120.66(18) . . ?
C27 C26 C31 120.42(17) . . ?
C28 C27 C26 120.57(17) . . ?
C27 C28 C29 119.85(18) . . ?
C30 C29 C28 120.06(18) . . ?
C29 C30 C31 121.16(16) . . ?
C30 C31 C26 117.91(16) . . ?
C30 C31 C32 116.11(14) . . ?
C26 C31 C32 125.98(15) . . ?
O3 C32 C33 117.73(14) . . ?
O3 C32 C31 118.81(14) . . ?
C33 C32 C31 123.38(13) . . ?
C50 C33 C32 130.52(15) . . ?
C50 C33 C34 111.18(15) . . ?
C32 C33 C34 117.66(13) . . ?
C33 C34 C35 110.38(13) . . ?
C33 C34 C42 104.12(12) . . ?
C35 C34 C42 109.22(13) . . ?
O4 C35 C36 120.19(15) . . ?
O4 C35 C34 120.06(14) . . ?
C36 C35 C34 119.68(14) . . ?
C37 C36 C41 119.35(15) . . ?
C37 C36 C35 122.31(15) . . ?
C41 C36 C35 118.32(15) . . ?
C38 C37 C36 119.78(17) . . ?
C39 C38 C37 120.28(17) . . ?
C38 C39 C40 120.40(16) . . ?
C39 C40 C41 119.82(17) . . ?
C40 C41 C36 120.36(17) . . ?
C43 C42 C49 112.60(14) . . ?
C43 C42 C34 113.39(13) . . ?
C49 C42 C34 103.78(13) . . ?
C48 C43 C44 117.93(16) . . ?
C48 C43 C42 121.57(15) . . ?
C44 C43 C42 120.48(16) . . ?
C45 C44 C43 120.98(18) . . ?
C46 C45 C44 120.29(18) . . ?
C45 C46 C47 119.66(18) . . ?
C46 C47 C48 119.97(18) . . ?
C47 C48 C43 121.15(17) . . ?
C50 C49 C42 104.97(13) . . ?
C33 C50 C49 112.88(15) . . ?

loop_
_geom_bond_atom_site_label_1
_geom_bond_atom_site_label_2
_geom_bond_distance
_geom_bond_site_symmetry_2
_geom_bond_publ_flag
C1 C2 1.382(3) . ?
C1 C6 1.392(2) . ?
C2 C3 1.372(3) . ?
C3 C4 1.385(3) . ?
C4 C5 1.377(3) . ?
C5 C6 1.387(3) . ?
C6 C7 1.492(2) . ?
C7 O1 1.2297(19) . ?
C7 C8 1.473(2) . ?
C8 C9 1.335(2) . ?
C8 C12 1.509(2) . ?
C9 C10 1.488(2) . ?
C10 C11 1.559(2) . ?
C11 C20 1.509(2) . ?
C11 C12 1.572(2) . ?
C12 C13 1.520(2) . ?
C13 O2 1.216(2) . ?
C13 C14 1.499(2) . ?
C14 C15 1.392(2) . ?
C14 C19 1.392(2) . ?
C15 C16 1.384(2) . ?
C16 C17 1.377(2) . ?
C17 C18 1.380(2) . ?
C18 C19 1.387(2) . ?
C20 C21 1.387(2) . ?
C20 C25 1.396(2) . ?
C21 C22 1.389(3) . ?
C22 C23 1.369(3) . ?
C23 C24 1.382(3) . ?
C24 C25 1.384(3) . ?
C26 C27 1.380(2) . ?
C26 C31 1.399(2) . ?
C27 C28 1.377(3) . ?
C28 C29 1.378(3) . ?
C29 C30 1.375(2) . ?
C30 C31 1.397(2) . ?
C31 C32 1.499(2) . ?
C32 O3 1.2281(18) . ?
C32 C33 1.478(2) . ?
C33 C50 1.334(2) . ?
C33 C34 1.512(2) . ?
C34 C35 1.527(2) . ?
C34 C42 1.572(2) . ?
C35 O4 1.216(2) . ?
C35 C36 1.493(2) . ?
C36 C37 1.393(2) . ?
C36 C41 1.397(2) . ?
C37 C38 1.388(2) . ?
C38 C39 1.380(3) . ?
C39 C40 1.382(3) . ?
C40 C41 1.383(2) . ?
C42 C43 1.508(2) . ?
C42 C49 1.555(2) . ?
C43 C48 1.392(2) . ?
C43 C44 1.393(2) . ?
C44 C45 1.384(3) . ?
C45 C46 1.378(3) . ?
C46 C47 1.383(3) . ?
C47 C48 1.385(3) . ?
C49 C50 1.489(2) . ?
